data_4076799
loop_
_publ_author_name
'Dash, Aswini K.'
'Razavi, Abbas'
'Mortreux, Andr\'e'
'Lehmann, Christian W.'
'Carpentier, Jean-Fran\,cois'

_publ_section_title
;
 Amine Elimination Reactions between Homoleptic Silylamide Lanthanide
 Complexes and an Isopropylidene-Bridged Cyclopentadiene&#x2212;Fluorene
 System
;
_journal_issue 15
_journal_name_full Organometallics
_journal_page_first 3238
_journal_paper_doi 10.1021/om0200398
_journal_volume 21
_journal_year 2002
_chemical_compound_source 'see paper'
_chemical_formula_sum 'C52 H57 La O2.5'
_chemical_formula_weight 860.89
_chemical_name_systematic
; 
 ? 
;
_space_group_IT_number 14
_symmetry_cell_setting monoclinic
_symmetry_Int_Tables_number 14
_symmetry_space_group_name_Hall '-P 2yn'
_symmetry_space_group_name_H-M 'P 1 21/n 1'
_atom_sites_solution_hydrogens geom
_atom_sites_solution_primary Patterson
_atom_sites_solution_secondary difmap
_cell_angle_alpha 90.00
_cell_angle_beta 90.7740(10)
_cell_angle_gamma 90.00
_cell_formula_units_Z 4
_cell_length_a 19.0242(7)
_cell_length_b 16.7576(6)
_cell_length_c 13.3536(5)
_cell_measurement_reflns_used 6587
_cell_measurement_temperature 100
_cell_measurement_theta_max 33.17
_cell_measurement_theta_min 1.88
_cell_volume 4256.7(3)
_computing_cell_refinement 'SMART software (Siemens, 1995)'
_computing_data_collection 'SMART software (Siemens, 1995)'
_computing_data_reduction 'SAINT software (Siemens, 1995)'
_computing_molecular_graphics 'ORTEP (Johnson, 1976)'
_computing_structure_refinement 'SHELXL-97 (Sheldrick, 1997)'
_computing_structure_solution 'SHELXS-97 (Sheldrick, 1990)'
_diffrn_ambient_temperature 100
_diffrn_measured_fraction_theta_full 0.984
_diffrn_measured_fraction_theta_max 0.944
_diffrn_measurement_device_type 'Siemens SMART'
_diffrn_measurement_method 'CCD \w-scan'
_diffrn_radiation_monochromator graphite
_diffrn_radiation_source 'fine-focus sealed tube'
_diffrn_radiation_type MoK\a
_diffrn_radiation_wavelength 0.71073
_diffrn_reflns_av_R_equivalents 0.0452
_diffrn_reflns_av_sigmaI/netI 0.0765
_diffrn_reflns_limit_h_max 29
_diffrn_reflns_limit_h_min -9
_diffrn_reflns_limit_k_max 25
_diffrn_reflns_limit_k_min -25
_diffrn_reflns_limit_l_max 20
_diffrn_reflns_limit_l_min -19
_diffrn_reflns_number 46450
_diffrn_reflns_theta_full 27.50
_diffrn_reflns_theta_max 33.17
_diffrn_reflns_theta_min 1.88
_diffrn_standards_decay_% 0.00
_diffrn_standards_interval_time 0
_diffrn_standards_number 0
_exptl_absorpt_coefficient_mu 1.044
_exptl_absorpt_correction_T_max 0.69
_exptl_absorpt_correction_T_min 0.38
_exptl_absorpt_correction_type gaussian
_exptl_absorpt_process_details 'XPREP, Siemens (1995)'
_exptl_crystal_colour orange
_exptl_crystal_density_diffrn 1.343
_exptl_crystal_density_meas ?
_exptl_crystal_density_method none
_exptl_crystal_description block
_exptl_crystal_F_000 1784
_exptl_crystal_size_max 0.76
_exptl_crystal_size_mid 0.74
_exptl_crystal_size_min 0.28
_refine_diff_density_max 2.531
_refine_diff_density_min -2.404
_refine_diff_density_rms 0.182
_refine_ls_extinction_method none
_refine_ls_goodness_of_fit_ref 1.055
_refine_ls_hydrogen_treatment constr
_refine_ls_matrix_type full
_refine_ls_number_parameters 527
_refine_ls_number_reflns 15356
_refine_ls_number_restraints 0
_refine_ls_restrained_S_all 1.055
_refine_ls_R_factor_all 0.1181
_refine_ls_R_factor_gt 0.0769
_refine_ls_shift/su_max 0.003
_refine_ls_shift/su_mean 0.000
_refine_ls_structure_factor_coef Fsqd
_refine_ls_weighting_details 'calc w=1/[\s^2^(Fo^2^)+(0.0894P)^2^+20.2609P] where P=(Fo^2^+2Fc^2^)/3'
_refine_ls_weighting_scheme calc
_refine_ls_wR_factor_gt 0.1912
_refine_ls_wR_factor_ref 0.2177
_reflns_number_gt 10388
_reflns_number_total 15356
_reflns_threshold_expression I>2\s(I)
_cod_data_source_file om0200398.cif
_cod_data_source_block 3687_La_complex_12.THF(THF)1.5
_cod_depositor_comments
;
The following automatic conversions were performed:

'_exptl_crystal_density_meas' value 'none' was changed to '?' - the
value is perceived as not measured.

Automatic conversion script
Id: cif_fix_values 3008 2015-01-20 13:52:24Z robertas 
;
_cod_original_formula_sum 'C52 H57 La O2.50'
_cod_database_code 4076799

loop_
_symmetry_equiv_pos_as_xyz
'x, y, z'
'-x+1/2, y+1/2, -z+1/2'
'-x, -y, -z'
'x-1/2, -y-1/2, z-1/2'

loop_
_atom_site_label
_atom_site_type_symbol
_atom_site_fract_x
_atom_site_fract_y
_atom_site_fract_z
_atom_site_U_iso_or_equiv
_atom_site_adp_type
_atom_site_occupancy
_atom_site_symmetry_multiplicity
_atom_site_calc_flag
_atom_site_refinement_flags
La1 La 0.748472(12) 0.035490(18) 0.921530(19) 0.02709(9) Uani 1 1 d .
C1 C 0.5525(4) -0.0710(7) 1.2312(5) 0.070(2) Uani 1 1 d .
H1A H 0.5660 -0.0237 1.1973 0.084 Uiso 1 1 calc R
C2 C 0.5434(5) -0.0704(9) 1.3363(6) 0.100(4) Uani 1 1 d .
H2A H 0.5520 -0.0232 1.3740 0.120 Uiso 1 1 calc R
C3 C 0.5216(6) -0.1404(10) 1.3835(7) 0.122(6) Uani 1 1 d .
H3A H 0.5161 -0.1404 1.4541 0.147 Uiso 1 1 calc R
C4 C 0.5083(5) -0.2079(10) 1.3319(7) 0.113(5) Uani 1 1 d .
H4A H 0.4911 -0.2535 1.3660 0.136 Uiso 1 1 calc R
C4A C 0.5196(4) -0.2117(6) 1.2260(6) 0.070(3) Uani 1 1 d .
C4B C 0.5078(3) -0.2736(5) 1.1540(6) 0.063(2) Uani 1 1 d .
C5 C 0.4814(3) -0.3516(6) 1.1638(7) 0.074(3) Uani 1 1 d .
H5A H 0.4716 -0.3721 1.2284 0.089 Uiso 1 1 calc R
C6 C 0.4697(3) -0.3978(6) 1.0817(8) 0.073(3) Uani 1 1 d .
H6A H 0.4523 -0.4506 1.0888 0.088 Uiso 1 1 calc R
C7 C 0.4833(3) -0.3671(5) 0.9875(7) 0.067(2) Uani 1 1 d .
H7A H 0.4740 -0.3990 0.9301 0.080 Uiso 1 1 calc R
C8 C 0.5104(3) -0.2901(5) 0.9750(5) 0.0546(19) Uani 1 1 d .
H8A H 0.5193 -0.2702 0.9098 0.066 Uiso 1 1 calc R
C8A C 0.5239(3) -0.2435(5) 1.0579(5) 0.0524(18) Uani 1 1 d .
C9 C 0.5508(3) -0.1583(4) 1.0662(4) 0.0444(15) Uani 1 1 d .
H9A H 0.5180 -0.1228 1.0275 0.053 Uiso 1 1 calc R
C9A C 0.5416(3) -0.1412(5) 1.1779(5) 0.057(2) Uani 1 1 d .
C10 C 0.6283(2) -0.1427(4) 1.0288(4) 0.0387(12) Uani 1 1 d .
C11 C 0.6428(2) -0.0538(4) 1.0366(4) 0.0349(11) Uani 1 1 d .
C12 C 0.6886(3) -0.0140(5) 1.1036(4) 0.0457(15) Uani 1 1 d .
H12A H 0.7153 -0.0407 1.1592 0.055 Uiso 1 1 calc R
C13 C 0.6785(3) 0.0690(5) 1.0960(4) 0.0485(15) Uani 1 1 d .
H13A H 0.6940 0.1090 1.1473 0.058 Uiso 1 1 calc R
C14 C 0.6252(3) 0.0823(4) 1.0211(4) 0.0421(13) Uani 1 1 d .
H14A H 0.5993 0.1336 1.0101 0.050 Uiso 1 1 calc R
C15 C 0.6040(2) 0.0078(3) 0.9851(4) 0.0317(10) Uani 1 1 d .
H15A H 0.5631 -0.0016 0.9388 0.038 Uiso 1 1 calc R
C16 C 0.6801(3) -0.1917(5) 1.0927(6) 0.062(2) Uani 1 1 d .
H16A H 0.7275 -0.1864 1.0656 0.093 Uiso 1 1 calc R
H16B H 0.6661 -0.2480 1.0914 0.093 Uiso 1 1 calc R
H16C H 0.6798 -0.1721 1.1618 0.093 Uiso 1 1 calc R
C17 C 0.6347(3) -0.1700(4) 0.9204(5) 0.0424(13) Uani 1 1 d .
H17A H 0.6810 -0.1549 0.8951 0.064 Uiso 1 1 calc R
H17B H 0.5980 -0.1445 0.8794 0.064 Uiso 1 1 calc R
H17C H 0.6294 -0.2281 0.9169 0.064 Uiso 1 1 calc R
O21 O 0.6941(2) -0.0273(2) 0.7650(3) 0.0385(9) Uani 1 1 d .
C22 C 0.7248(4) -0.0860(4) 0.6952(5) 0.0534(16) Uani 1 1 d .
H22A H 0.7417 -0.1336 0.7321 0.064 Uiso 1 1 calc R
H22B H 0.7649 -0.0621 0.6594 0.064 Uiso 1 1 calc R
C23 C 0.6672(5) -0.1082(5) 0.6228(5) 0.067(2) Uani 1 1 d .
H23A H 0.6395 -0.1539 0.6477 0.080 Uiso 1 1 calc R
H23B H 0.6861 -0.1216 0.5562 0.080 Uiso 1 1 calc R
C24 C 0.6236(4) -0.0327(5) 0.6187(4) 0.063(2) Uani 1 1 d .
H24A H 0.5750 -0.0441 0.5951 0.076 Uiso 1 1 calc R
H24B H 0.6449 0.0074 0.5739 0.076 Uiso 1 1 calc R
C25 C 0.6243(3) -0.0040(5) 0.7265(4) 0.0457(14) Uani 1 1 d .
H25A H 0.6180 0.0546 0.7298 0.055 Uiso 1 1 calc R
H25B H 0.5866 -0.0301 0.7651 0.055 Uiso 1 1 calc R
O31 O 0.4655(3) -0.1359(5) 0.6355(4) 0.091(2) Uani 1 1 d .
C32 C 0.3893(5) -0.1212(6) 0.6293(7) 0.079(3) Uani 1 1 d .
H32A H 0.3740 -0.1076 0.5603 0.094 Uiso 1 1 calc R
H32B H 0.3749 -0.0782 0.6756 0.094 Uiso 1 1 calc R
C33 C 0.3610(4) -0.2020(4) 0.6617(6) 0.0521(15) Uani 1 1 d .
H33A H 0.3131 -0.1968 0.6889 0.062 Uiso 1 1 calc R
H33B H 0.3596 -0.2398 0.6046 0.062 Uiso 1 1 calc R
C34 C 0.4125(3) -0.2300(4) 0.7419(5) 0.0511(16) Uani 1 1 d .
H34A H 0.3926 -0.2233 0.8095 0.061 Uiso 1 1 calc R
H34B H 0.4249 -0.2868 0.7322 0.061 Uiso 1 1 calc R
C35 C 0.4756(3) -0.1770(5) 0.7282(5) 0.0532(17) Uani 1 1 d .
H35A H 0.4797 -0.1385 0.7842 0.064 Uiso 1 1 calc R
H35B H 0.5191 -0.2094 0.7265 0.064 Uiso 1 1 calc R
C1' C 0.8060(6) 0.1244(7) 0.6792(5) 0.106(5) Uani 1 1 d .
H1'A H 0.8488 0.0986 0.6627 0.127 Uiso 1 1 calc R
C2' C 0.7611(5) 0.1295(6) 0.6100(6) 0.071(2) Uani 1 1 d .
H2'A H 0.7668 0.1045 0.5468 0.086 Uiso 1 1 calc R
C3' C 0.7049(5) 0.1726(4) 0.6326(5) 0.060(2) Uani 1 1 d .
H3'A H 0.6746 0.1858 0.5779 0.071 Uiso 1 1 calc R
C4' C 0.6825(5) 0.2036(6) 0.7339(10) 0.108(5) Uani 1 1 d .
H4'A H 0.6385 0.2281 0.7464 0.130 Uiso 1 1 calc R
C4A' C 0.7380(3) 0.1907(5) 0.8108(6) 0.060(2) Uani 1 1 d .
C4B' C 0.7456(3) 0.2140(4) 0.9120(7) 0.057(2) Uani 1 1 d .
C5' C 0.6981(4) 0.2579(6) 0.9619(8) 0.078(3) Uani 1 1 d .
H5'A H 0.6554 0.2761 0.9321 0.093 Uiso 1 1 calc R
C6' C 0.7147(4) 0.2720(6) 1.0477(8) 0.075(3) Uani 1 1 d .
H6'A H 0.6803 0.3001 1.0847 0.090 Uiso 1 1 calc R
C7' C 0.7785(8) 0.2531(5) 1.1037(5) 0.105(5) Uani 1 1 d .
H7'A H 0.7859 0.2699 1.1709 0.126 Uiso 1 1 calc R
C8' C 0.8328(5) 0.2045(5) 1.0472(5) 0.066(2) Uani 1 1 d .
H8'A H 0.8754 0.1867 1.0776 0.079 Uiso 1 1 calc R
C8A' C 0.8152(3) 0.1877(3) 0.9465(4) 0.0326(10) Uani 1 1 d .
C9' C 0.8486(2) 0.1495(3) 0.8642(4) 0.0325(10) Uani 1 1 d .
C9A' C 0.8010(4) 0.1531(5) 0.7817(4) 0.0522(18) Uani 1 1 d .
C10' C 0.9164(3) 0.0994(4) 0.8716(7) 0.061(2) Uani 1 1 d .
C11' C 0.8922(3) 0.0171(4) 0.9149(9) 0.073(3) Uani 1 1 d .
C12' C 0.8762(4) 0.0007(5) 1.0152(8) 0.072(3) Uani 1 1 d .
H12B H 0.8962 0.0294 1.0747 0.086 Uiso 1 1 calc R
C13' C 0.8425(4) -0.0745(5) 1.0176(10) 0.081(3) Uani 1 1 d .
H13B H 0.8324 -0.1061 1.0792 0.097 Uiso 1 1 calc R
C14' C 0.8357(3) -0.1019(5) 0.9189(10) 0.082(3) Uani 1 1 d .
H14B H 0.8195 -0.1566 0.8995 0.099 Uiso 1 1 calc R
C15' C 0.8659(4) -0.0455(4) 0.8519(9) 0.082(3) Uani 1 1 d .
H15B H 0.8781 -0.0550 0.7803 0.099 Uiso 1 1 calc R
C16' C 0.9540(5) 0.0898(6) 0.7743(10) 0.125(6) Uani 1 1 d .
H16D H 0.9616 0.1423 0.7442 0.187 Uiso 1 1 calc R
H16E H 0.9255 0.0569 0.7287 0.187 Uiso 1 1 calc R
H16F H 0.9994 0.0637 0.7866 0.187 Uiso 1 1 calc R
C17' C 0.9711(4) 0.1379(5) 0.9440(10) 0.091(4) Uani 1 1 d .
H17D H 0.9737 0.1954 0.9311 0.136 Uiso 1 1 calc R
H17E H 1.0173 0.1137 0.9335 0.136 Uiso 1 1 calc R
H17F H 0.9568 0.1289 1.0134 0.136 Uiso 1 1 calc R
O95 O 0.2327(5) -0.0568(6) 0.6374(7) 0.050(2) Uani 0.50 1 d P
C96 C 0.2367(7) 0.0206(7) 0.6260(8) 0.047(3) Uani 0.50 1 d P
H96A H 0.2296 0.0363 0.5551 0.056 Uiso 0.50 1 calc PR
H96B H 0.2823 0.0418 0.6508 0.056 Uiso 0.50 1 calc PR
C97 C 0.1659(7) -0.0773(7) 0.6769(12) 0.051(3) Uani 0.50 1 d P
H97A H 0.1344 -0.0954 0.6218 0.061 Uiso 0.50 1 calc PR
H97B H 0.1714 -0.1218 0.7251 0.061 Uiso 0.50 1 calc PR
C98 C 0.1753(10) 0.0486(10) 0.6916(11) 0.074(6) Uani 0.50 1 d P
H98A H 0.1931 0.0768 0.7520 0.089 Uiso 0.50 1 calc PR
H98B H 0.1438 0.0849 0.6536 0.089 Uiso 0.50 1 calc PR
C99 C 0.1400(8) -0.0215(9) 0.718(2) 0.087(7) Uani 0.50 1 d P
H99A H 0.1428 -0.0291 0.7914 0.104 Uiso 0.50 1 calc PR
H99B H 0.0898 -0.0172 0.6982 0.104 Uiso 0.50 1 calc PR

loop_
_atom_site_aniso_label
_atom_site_aniso_U_11
_atom_site_aniso_U_22
_atom_site_aniso_U_33
_atom_site_aniso_U_23
_atom_site_aniso_U_13
_atom_site_aniso_U_12
La1 0.01400(11) 0.04352(17) 0.02385(13) 0.00430(11) 0.00459(8) 0.00743(10)
C1 0.040(3) 0.133(8) 0.037(3) 0.027(4) 0.009(3) -0.005(4)
C2 0.076(6) 0.190(12) 0.035(4) 0.020(5) 0.010(4) -0.037(7)
C3 0.097(8) 0.238(17) 0.032(4) 0.049(7) -0.001(5) -0.051(9)
C4 0.065(6) 0.218(15) 0.056(5) 0.083(8) -0.017(4) -0.041(7)
C4A 0.038(3) 0.119(7) 0.051(4) 0.056(5) -0.003(3) -0.006(4)
C4B 0.024(3) 0.100(6) 0.064(4) 0.056(4) -0.010(3) -0.008(3)
C5 0.028(3) 0.103(6) 0.093(6) 0.076(6) 0.002(3) -0.003(3)
C6 0.029(3) 0.085(6) 0.105(7) 0.059(5) -0.008(4) -0.010(3)
C7 0.028(3) 0.075(5) 0.096(6) 0.043(4) -0.004(3) -0.007(3)
C8 0.024(2) 0.078(5) 0.062(4) 0.038(4) -0.008(3) -0.009(3)
C8A 0.017(2) 0.083(5) 0.057(4) 0.045(3) -0.003(2) 0.000(2)
C9 0.020(2) 0.077(4) 0.036(3) 0.032(3) 0.0013(19) 0.002(2)
C9A 0.028(3) 0.107(6) 0.035(3) 0.032(3) 0.000(2) -0.005(3)
C10 0.018(2) 0.061(3) 0.038(3) 0.024(2) -0.0004(18) 0.004(2)
C11 0.020(2) 0.062(3) 0.023(2) 0.015(2) 0.0042(16) 0.005(2)
C12 0.031(3) 0.082(5) 0.024(2) 0.013(3) 0.001(2) -0.002(3)
C13 0.032(3) 0.087(5) 0.027(2) -0.011(3) 0.011(2) -0.008(3)
C14 0.023(2) 0.062(4) 0.042(3) 0.001(3) 0.016(2) 0.005(2)
C15 0.0161(18) 0.051(3) 0.028(2) 0.008(2) 0.0066(16) 0.0064(18)
C16 0.027(3) 0.080(5) 0.079(5) 0.054(4) -0.013(3) -0.003(3)
C17 0.023(2) 0.049(3) 0.055(3) 0.017(3) 0.009(2) -0.001(2)
O21 0.0327(19) 0.058(2) 0.0250(17) 0.0008(15) 0.0077(14) -0.0100(16)
C22 0.062(4) 0.057(4) 0.042(3) -0.009(3) 0.022(3) -0.011(3)
C23 0.084(5) 0.079(5) 0.038(3) -0.004(3) 0.022(3) -0.043(5)
C24 0.060(4) 0.104(6) 0.026(3) 0.011(3) -0.004(3) -0.046(4)
C25 0.034(3) 0.074(4) 0.028(2) 0.013(3) 0.001(2) -0.016(3)
O31 0.050(3) 0.168(7) 0.054(3) 0.061(4) -0.009(2) -0.038(4)
C32 0.079(6) 0.088(6) 0.069(5) 0.027(5) -0.021(4) -0.027(5)
C33 0.047(3) 0.047(4) 0.062(4) 0.001(3) -0.001(3) -0.010(3)
C34 0.038(3) 0.062(4) 0.054(4) 0.021(3) 0.023(3) 0.013(3)
C35 0.037(3) 0.088(5) 0.035(3) 0.019(3) 0.004(2) 0.002(3)
C1' 0.132(8) 0.161(10) 0.024(3) 0.005(4) 0.006(4) -0.113(8)
C2' 0.089(6) 0.077(6) 0.048(4) 0.008(4) 0.009(4) -0.018(5)
C3' 0.094(6) 0.059(4) 0.025(3) 0.014(3) -0.009(3) 0.013(4)
C4' 0.068(6) 0.076(6) 0.179(12) 0.075(7) -0.033(7) -0.038(5)
C4A' 0.036(3) 0.071(5) 0.073(5) 0.045(4) -0.022(3) -0.013(3)
C4B' 0.025(2) 0.038(3) 0.110(6) 0.023(3) 0.026(3) 0.013(2)
C5' 0.049(4) 0.103(7) 0.082(6) 0.015(5) 0.024(4) 0.027(4)
C6' 0.033(3) 0.106(7) 0.086(6) 0.043(5) 0.016(4) 0.012(4)
C7' 0.220(14) 0.067(5) 0.028(3) -0.009(3) 0.025(5) -0.063(7)
C8' 0.098(6) 0.074(5) 0.025(3) 0.000(3) 0.011(3) -0.016(4)
C8A' 0.025(2) 0.043(3) 0.030(2) 0.0034(19) 0.0094(17) 0.0074(19)
C9' 0.021(2) 0.048(3) 0.029(2) -0.002(2) 0.0079(17) 0.0009(18)
C9A' 0.051(3) 0.081(5) 0.025(2) 0.018(3) -0.005(2) -0.034(3)
C10' 0.022(2) 0.047(3) 0.115(6) -0.017(4) 0.028(3) 0.003(2)
C11' 0.012(2) 0.047(4) 0.159(9) -0.022(5) 0.006(3) 0.008(2)
C12' 0.028(3) 0.068(5) 0.118(8) 0.033(5) -0.017(4) 0.005(3)
C13' 0.027(3) 0.066(5) 0.149(9) 0.031(6) -0.032(5) 0.009(3)
C14' 0.018(3) 0.052(4) 0.178(11) 0.014(5) 0.022(4) 0.009(3)
C15' 0.030(3) 0.051(4) 0.168(10) -0.026(5) 0.051(5) -0.002(3)
C16' 0.089(7) 0.088(7) 0.200(12) -0.070(8) 0.119(8) -0.037(5)
C17' 0.025(3) 0.050(4) 0.196(11) -0.003(5) -0.025(5) 0.005(3)
O95 0.038(4) 0.066(6) 0.046(5) -0.023(4) 0.014(4) -0.012(4)
C96 0.067(8) 0.050(7) 0.023(4) 0.008(4) 0.003(5) -0.044(6)
C97 0.041(6) 0.033(6) 0.081(9) 0.001(6) 0.021(6) -0.018(5)
C98 0.106(13) 0.076(10) 0.041(7) -0.009(6) 0.004(7) -0.074(10)
C99 0.034(7) 0.042(8) 0.18(2) 0.016(10) 0.000(10) -0.025(6)

loop_
_atom_type_symbol
_atom_type_description
_atom_type_scat_dispersion_real
_atom_type_scat_dispersion_imag
_atom_type_scat_source
C C 0.0033 0.0016 'International Tables Vol C Tables 4.2.6.8 and 6.1.1.4'
H H 0.0000 0.0000 'International Tables Vol C Tables 4.2.6.8 and 6.1.1.4'
O O 0.0106 0.0060 'International Tables Vol C Tables 4.2.6.8 and 6.1.1.4'
La La -0.2871 2.4523 'International Tables Vol C Tables 4.2.6.8 and 6.1.1.4'

loop_
_geom_angle_atom_site_label_1
_geom_angle_atom_site_label_2
_geom_angle_atom_site_label_3
_geom_angle
O21 La1 C11' 108.6(2)
O21 La1 C13 125.60(15)
C11' La1 C13 122.8(3)
O21 La1 C12' 128.7(3)
C11' La1 C12' 29.4(3)
C13 La1 C12' 95.3(3)
O21 La1 C15' 81.0(3)
C11' La1 C15' 29.9(3)
C13 La1 C15' 141.3(3)
C12' La1 C15' 49.3(4)
O21 La1 C9' 109.06(13)
C11' La1 C9' 52.5(2)
C13 La1 C9' 115.37(18)
C12' La1 C9' 71.0(2)
C15' La1 C9' 71.98(18)
O21 La1 C14 99.82(16)
C11' La1 C14 151.4(3)
C13 La1 C14 29.70(18)
C12' La1 C14 125.0(3)
C15' La1 C14 165.5(2)
C9' La1 C14 120.65(17)
O21 La1 C12 114.91(16)
C11' La1 C12 114.0(3)
C13 La1 C12 29.2(2)
C12' La1 C12 84.9(2)
C15' La1 C12 118.6(3)
C9' La1 C12 135.79(17)
C14 La1 C12 47.80(19)
O21 La1 C14' 83.4(3)
C11' La1 C14' 47.8(2)
C13 La1 C14' 117.7(3)
C12' La1 C14' 47.8(3)
C15' La1 C14' 29.4(3)
C9' La1 C14' 98.60(18)
C14 La1 C14' 136.1(2)
C12 La1 C14' 90.9(3)
O21 La1 C13' 110.3(3)
C11' La1 C13' 47.7(3)
C13 La1 C13' 93.4(3)
C12' La1 C13' 29.0(2)
C15' La1 C13' 48.4(4)
C9' La1 C13' 97.9(2)
C14 La1 C13' 119.1(3)
C12 La1 C13' 71.4(3)
C14' La1 C13' 28.4(3)
O21 La1 C8A' 129.61(13)
C11' La1 C8A' 70.44(17)
C13 La1 C8A' 86.47(18)
C12' La1 C8A' 75.6(2)
C15' La1 C8A' 96.69(17)
C9' La1 C8A' 29.13(14)
C14 La1 C8A' 93.86(16)
C12 La1 C8A' 110.13(18)
C14' La1 C8A' 117.72(19)
C13' La1 C8A' 104.3(2)
O21 La1 C9A' 83.81(14)
C11' La1 C9A' 72.8(3)
C13 La1 C9A' 125.4(2)
C12' La1 C9A' 97.2(2)
C15' La1 C9A' 80.3(3)
C9' La1 C9A' 28.68(15)
C14 La1 C9A' 114.2(2)
C12 La1 C9A' 154.2(2)
C14' La1 C9A' 109.7(2)
C13' La1 C9A' 120.5(2)
C8A' La1 C9A' 46.75(16)
C9A C1 C2 119.7(9)
C9A C1 H1A 120.2
C2 C1 H1A 120.2
C3 C2 C1 118.8(12)
C3 C2 H2A 120.6
C1 C2 H2A 120.6
C4 C3 C2 122.0(8)
C4 C3 H3A 119.0
C2 C3 H3A 119.0
C3 C4 C4A 120.8(10)
C3 C4 H4A 119.6
C4A C4 H4A 119.6
C9A C4A C4B 110.3(6)
C9A C4A C4 117.4(11)
C4B C4A C4 132.1(9)
C5 C4B C8A 119.8(9)
C5 C4B C4A 131.6(7)
C8A C4B C4A 108.5(7)
C6 C5 C4B 120.6(7)
C6 C5 H5A 119.7
C4B C5 H5A 119.7
C5 C6 C7 119.4(8)
C5 C6 H6A 120.3
C7 C6 H6A 120.3
C6 C7 C8 121.6(9)
C6 C7 H7A 119.2
C8 C7 H7A 119.2
C8A C8 C7 119.4(7)
C8A C8 H8A 120.3
C7 C8 H8A 120.3
C8 C8A C4B 119.1(7)
C8 C8A C9 130.6(5)
C4B C8A C9 110.2(7)
C8A C9 C9A 101.8(5)
C8A C9 C10 116.5(5)
C9A C9 C10 113.2(5)
C8A C9 H9A 108.3
C9A C9 H9A 108.3
C10 C9 H9A 108.3
C1 C9A C4A 121.3(7)
C1 C9A C9 129.8(6)
C4A C9A C9 108.9(8)
C11 C10 C17 110.1(4)
C11 C10 C16 111.8(5)
C17 C10 C16 107.9(6)
C11 C10 C9 108.0(5)
C17 C10 C9 109.7(5)
C16 C10 C9 109.2(4)
C12 C11 C15 105.8(5)
C12 C11 C10 128.3(5)
C15 C11 C10 125.4(5)
C12 C11 La1 70.8(3)
C15 C11 La1 74.7(3)
C10 C11 La1 125.8(3)
C13 C12 C11 109.9(5)
C13 C12 La1 72.8(3)
C11 C12 La1 81.1(3)
C13 C12 H12A 124.3
C11 C12 H12A 124.3
La1 C12 H12A 124.3
C12 C13 C14 107.4(6)
C12 C13 La1 78.0(3)
C14 C13 La1 77.7(3)
C12 C13 H13A 125.0
C14 C13 H13A 125.0
La1 C13 H13A 125.0
C15 C14 C13 107.5(6)
C15 C14 La1 80.0(3)
C13 C14 La1 72.6(3)
C15 C14 H14A 125.4
C13 C14 H14A 125.4
La1 C14 H14A 125.4
C14 C15 C11 109.5(5)
C14 C15 La1 72.0(3)
C11 C15 La1 77.0(3)
C14 C15 H15A 124.9
C11 C15 H15A 124.9
La1 C15 H15A 124.9
C10 C16 H16A 109.5
C10 C16 H16B 109.5
H16A C16 H16B 109.5
C10 C16 H16C 109.5
H16A C16 H16C 109.5
H16B C16 H16C 109.5
C10 C17 H17A 109.5
C10 C17 H17B 109.5
H17A C17 H17B 109.5
C10 C17 H17C 109.5
H17A C17 H17C 109.5
H17B C17 H17C 109.5
C25 O21 C22 108.5(5)
C25 O21 La1 122.2(4)
C22 O21 La1 129.2(4)
O21 C22 C23 106.2(6)
O21 C22 H22A 110.5
C23 C22 H22A 110.5
O21 C22 H22B 110.5
C23 C22 H22B 110.5
H22A C22 H22B 108.7
C22 C23 C24 102.2(6)
C22 C23 H23A 111.3
C24 C23 H23A 111.3
C22 C23 H23B 111.3
C24 C23 H23B 111.3
H23A C23 H23B 109.2
C23 C24 C25 103.5(6)
C23 C24 H24A 111.1
C25 C24 H24A 111.1
C23 C24 H24B 111.1
C25 C24 H24B 111.1
H24A C24 H24B 109.0
O21 C25 C24 104.2(6)
O21 C25 H25A 110.9
C24 C25 H25A 110.9
O21 C25 H25B 110.9
C24 C25 H25B 110.9
H25A C25 H25B 108.9
C35 O31 C32 104.5(5)
O31 C32 C33 100.8(7)
O31 C32 H32A 111.6
C33 C32 H32A 111.6
O31 C32 H32B 111.6
C33 C32 H32B 111.6
H32A C32 H32B 109.4
C34 C33 C32 104.4(6)
C34 C33 H33A 110.9
C32 C33 H33A 110.9
C34 C33 H33B 110.9
C32 C33 H33B 110.9
H33A C33 H33B 108.9
C35 C34 C33 103.9(5)
C35 C34 H34A 111.0
C33 C34 H34A 111.0
C35 C34 H34B 111.0
C33 C34 H34B 111.0
H34A C34 H34B 109.0
O31 C35 C34 106.9(5)
O31 C35 H35A 110.3
C34 C35 H35A 110.3
O31 C35 H35B 110.3
C34 C35 H35B 110.3
H35A C35 H35B 108.6
C2' C1' C9A' 128.2(12)
C2' C1' H1'A 115.9
C9A' C1' H1'A 115.9
C1' C2' C3' 114.3(10)
C1' C2' H2'A 122.8
C3' C2' H2'A 122.8
C2' C3' C4' 128.7(7)
C2' C3' H3'A 115.7
C4' C3' H3'A 115.7
C4A' C4' C3' 111.4(9)
C4A' C4' H4'A 124.3
C3' C4' H4'A 124.3
C4B' C4A' C9A' 108.0(5)
C4B' C4A' C4' 133.5(9)
C9A' C4A' C4' 118.2(9)
C4B' C4A' La1 76.2(3)
C9A' C4A' La1 72.4(3)
C4' C4A' La1 120.7(5)
C5' C4B' C4A' 124.2(8)
C5' C4B' C8A' 128.2(9)
C4A' C4B' C8A' 107.4(5)
C5' C4B' La1 122.4(5)
C4A' C4B' La1 76.5(4)
C8A' C4B' La1 70.8(3)
C6' C5' C4B' 114.0(9)
C6' C5' H5'A 123.0
C4B' C5' H5'A 123.0
C5' C6' C7' 130.6(9)
C5' C6' H6'A 114.7
C7' C6' H6'A 114.7
C6' C7' C8' 115.4(7)
C6' C7' H7'A 122.3
C8' C7' H7'A 122.3
C8A' C8' C7' 115.2(8)
C8A' C8' H8'A 122.4
C7' C8' H8'A 122.4
C8' C8A' C9' 136.2(6)
C8' C8A' C4B' 116.2(6)
C9' C8A' C4B' 107.6(5)
C8' C8A' La1 112.8(4)
C9' C8A' La1 73.3(3)
C4B' C8A' La1 80.4(4)
C9A' C9' C8A' 107.0(5)
C9A' C9' C10' 126.7(6)
C8A' C9' C10' 125.1(5)
C9A' C9' La1 79.2(3)
C8A' C9' La1 77.6(3)
C10' C9' La1 100.5(4)
C4A' C9A' C9' 109.9(6)
C4A' C9A' C1' 118.2(7)
C9' C9A' C1' 131.9(8)
C4A' C9A' La1 79.9(3)
C9' C9A' La1 72.1(3)
C1' C9A' La1 114.1(5)
C16' C10' C9' 114.3(9)
C16' C10' C17' 105.2(7)
C9' C10' C17' 111.5(5)
C16' C10' C11' 111.7(7)
C9' C10' C11' 104.7(4)
C17' C10' C11' 109.5(8)
C12' C11' C15' 109.7(8)
C12' C11' C10' 126.3(8)
C15' C11' C10' 122.1(10)
C12' C11' La1 76.2(4)
C15' C11' La1 76.2(3)
C10' C11' La1 102.1(4)
C11' C12' C13' 107.5(10)
C11' C12' La1 74.3(4)
C13' C12' La1 78.7(4)
C11' C12' H12B 125.3
C13' C12' H12B 125.3
La1 C12' H12B 125.3
C14' C13' C12' 107.9(9)
C14' C13' La1 74.9(4)
C12' C13' La1 72.3(4)
C14' C13' H13B 125.7
C12' C13' H13B 125.7
La1 C13' H13B 125.7
C13' C14' C15' 109.9(9)
C13' C14' La1 76.7(4)
C15' C14' La1 73.2(4)
C13' C14' H14B 124.7
C15' C14' H14B 124.7
La1 C14' H14B 124.7
C14' C15' C11' 105.0(10)
C14' C15' La1 77.4(4)
C11' C15' La1 73.9(3)
C14' C15' H15B 126.5
C11' C15' H15B 126.5
La1 C15' H15B 126.5
C10' C16' H16D 109.5
C10' C16' H16E 109.5
H16D C16' H16E 109.5
C10' C16' H16F 109.5
H16D C16' H16F 109.5
H16E C16' H16F 109.5
C10' C17' H17D 109.5
C10' C17' H17E 109.5
H17D C17' H17E 109.5
C10' C17' H17F 109.5
H17D C17' H17F 109.5
H17E C17' H17F 109.5
C96 O95 C97 109.5(10)
O95 C96 C98 101.0(9)
O95 C96 H96A 111.6
C98 C96 H96A 111.6
O95 C96 H96B 111.6
C98 C96 H96B 111.6
H96A C96 H96B 109.4
C99 C97 O95 110.9(11)
C99 C97 H97A 109.5
O95 C97 H97A 109.5
C99 C97 H97B 109.5
O95 C97 H97B 109.5
H97A C97 H97B 108.0
C99 C98 C96 104.9(15)
C99 C98 H98A 110.8
C96 C98 H98A 110.8
C99 C98 H98B 110.8
C96 C98 H98B 110.8
H98A C98 H98B 108.8
C97 C99 C98 109.9(18)
C97 C99 H99A 109.7
C98 C99 H99A 109.7
C97 C99 H99B 109.7
C98 C99 H99B 109.7
H99A C99 H99B 108.2

loop_
_geom_bond_atom_site_label_1
_geom_bond_atom_site_label_2
_geom_bond_distance
La1 O21 2.547(4)
La1 C11' 2.755(5)
La1 C13 2.757(5)
La1 C12' 2.779(7)
La1 C15' 2.784(6)
La1 C9' 2.811(5)
La1 C14 2.823(5)
La1 C12 2.824(5)
La1 C14' 2.838(7)
La1 C13' 2.860(7)
La1 C8A' 2.867(6)
La1 C9A' 2.902(5)
C1 C9A 1.389(13)
C1 C2 1.417(10)
C1 H1A 0.9500
C2 C3 1.397(17)
C2 H2A 0.9500
C3 C4 1.35(2)
C3 H3A 0.9500
C4 C4A 1.435(13)
C4 H4A 0.9500
C4A C9A 1.412(10)
C4A C4B 1.430(14)
C4B C5 1.406(12)
C4B C8A 1.416(8)
C5 C6 1.358(14)
C5 H5A 0.9500
C6 C7 1.387(11)
C6 H6A 0.9500
C7 C8 1.399(10)
C7 H7A 0.9500
C8 C8A 1.377(11)
C8 H8A 0.9500
C8A C9 1.520(10)
C9 C9A 1.531(9)
C9 C10 1.586(7)
C9 H9A 1.0000
C10 C11 1.517(9)
C10 C17 1.525(9)
C10 C16 1.534(7)
C11 C12 1.408(8)
C11 C15 1.439(7)
C12 C13 1.408(11)
C12 H12A 1.0000
C13 C14 1.432(9)
C13 H13A 1.0000
C14 C15 1.395(9)
C14 H14A 1.0000
C15 H15A 1.0000
C16 H16A 0.9800
C16 H16B 0.9800
C16 H16C 0.9800
C17 H17A 0.9800
C17 H17B 0.9800
C17 H17C 0.9800
O21 C25 1.471(7)
O21 C22 1.481(8)
C22 C23 1.499(11)
C22 H22A 0.9900
C22 H22B 0.9900
C23 C24 1.513(13)
C23 H23A 0.9900
C23 H23B 0.9900
C24 C25 1.517(9)
C24 H24A 0.9900
C24 H24B 0.9900
C25 H25A 0.9900
C25 H25B 0.9900
O31 C35 1.428(8)
O31 C32 1.471(11)
C32 C33 1.522(10)
C32 H32A 0.9900
C32 H32B 0.9900
C33 C34 1.516(10)
C33 H33A 0.9900
C33 H33B 0.9900
C34 C35 1.507(9)
C34 H34A 0.9900
C34 H34B 0.9900
C35 H35A 0.9900
C35 H35B 0.9900
C1' C2' 1.253(13)
C1' C9A' 1.454(10)
C1' H1'A 0.9500
C2' C3' 1.330(12)
C2' H2'A 0.9500
C3' C4' 1.515(16)
C3' H3'A 0.9500
C4' C4A' 1.478(12)
C4' H4'A 0.9500
C4A' C4B' 1.412(12)
C4A' C9A' 1.414(11)
C4B' C5' 1.348(10)
C4B' C8A' 1.463(8)
C5' C6' 1.208(13)
C5' H5'A 0.9500
C6' C7' 1.452(16)
C6' H6'A 0.9500
C7' C8' 1.523(15)
C7' H7'A 0.9500
C8' C8A' 1.409(8)
C8' H8'A 0.9500
C8A' C9' 1.429(7)
C9' C9A' 1.418(8)
C9' C10' 1.542(8)
C10' C16' 1.499(12)
C10' C17' 1.551(12)
C10' C11' 1.567(11)
C11' C12' 1.405(14)
C11' C15' 1.430(12)
C12' C13' 1.413(12)
C12' H12B 1.0000
C13' C14' 1.400(15)
C13' H13B 1.0000
C14' C15' 1.427(13)
C14' H14B 1.0000
C15' H15B 1.0000
C16' H16D 0.9800
C16' H16E 0.9800
C16' H16F 0.9800
C17' H17D 0.9800
C17' H17E 0.9800
C17' H17F 0.9800
O95 C96 1.309(15)
O95 C97 1.425(14)
C96 C98 1.54(2)
C96 H96A 0.9900
C96 H96B 0.9900
C97 C99 1.19(2)
C97 H97A 0.9900
C97 H97B 0.9900
C98 C99 1.400(17)
C98 H98A 0.9900
C98 H98B 0.9900
C99 H99A 0.9900
C99 H99B 0.9900
